data_7050944
loop_
_publ_author_name
'Rachid Jalal'
'Malika El Messaoudi'
'A\"issa Hasnaoui'
'M'hamed Esseffar'
'Mohamed Selkti'
'Jean-Pierre Lavergne'
'Philippe Compain'

_publ_section_title
;
 Synthesis of a novel heterocyclic ring system by way of highly regio-
 and chemoselective 1,3-dipolar cycloaddition of nitrilimines to
 1,3,4-benzotriazepin-5-one derivatives
;
_journal_issue 11
_journal_name_full 'New J. Chem.'
_journal_page_first 1545
_journal_page_last 1548
_journal_paper_doi 10.1039/b204659h
_journal_volume 26
_journal_year 2002
_chemical_formula_moiety 'C20 H21 N5 O3'
_chemical_formula_sum 'C20 H21 N5 O3'
_chemical_formula_weight 379.42
_space_group_IT_number 14
_symmetry_cell_setting monoclinic
_symmetry_space_group_name_Hall '-P 2ybc'
_symmetry_space_group_name_H-M 'P 1 21/c 1'
_atom_sites_solution_hydrogens geom
_atom_sites_solution_primary direct
_atom_sites_solution_secondary difmap
_audit_creation_method SHELXL-97
_cell_angle_alpha 90.00
_cell_angle_beta 99.48(3)
_cell_angle_gamma 90.00
_cell_formula_units_Z 8
_cell_length_a 23.810(5)
_cell_length_b 13.142(3)
_cell_length_c 12.281(3)
_cell_measurement_temperature 293(2)
_cell_volume 3790.4(15)
_computing_cell_refinement 'HKL Scalepack (Otwinowski & Minor, 1997)'
_computing_data_collection 'KappaCCD (Nonius, 1998)'
_computing_data_reduction 'HKL Scalepack (Otwinowski & Minor, 1997)'
_computing_molecular_graphics 'Ortep (Johnson, 1976)'
_computing_publication_material 'WinGX - Version 1.63.02 (Farrugia, 1999)'
_computing_structure_refinement 'SHELXL-97 (Sheldrick, 1997)'
_computing_structure_solution 'SHELXS-97 (Sheldrick, 1997)'
_diffrn_ambient_temperature 293(2)
_diffrn_measured_fraction_theta_full 0.989
_diffrn_measured_fraction_theta_max 0.989
_diffrn_measurement_device_type 'KappaCCD (Nonius, 1998)'
_diffrn_measurement_method CCD
_diffrn_radiation_monochromator 'horizonally mounted graphite crystal'
_diffrn_radiation_source 'fine-focus sealed tube'
_diffrn_radiation_type MoK\a
_diffrn_radiation_wavelength 0.71073
_diffrn_reflns_av_R_equivalents 0.0000
_diffrn_reflns_av_sigmaI/netI 0.1011
_diffrn_reflns_limit_h_max 27
_diffrn_reflns_limit_h_min -27
_diffrn_reflns_limit_k_max 0
_diffrn_reflns_limit_k_min -15
_diffrn_reflns_limit_l_max 14
_diffrn_reflns_limit_l_min 0
_diffrn_reflns_number 6392
_diffrn_reflns_theta_full 24.71
_diffrn_reflns_theta_max 24.71
_diffrn_reflns_theta_min 2.54
_exptl_absorpt_coefficient_mu 0.093
_exptl_absorpt_correction_type none
_exptl_crystal_colour colourless
_exptl_crystal_density_diffrn 1.330
_exptl_crystal_density_meas 1.32
_exptl_crystal_density_method flotation
_exptl_crystal_description 'thin plate'
_exptl_crystal_F_000 1600
_exptl_crystal_size_max 0.30
_exptl_crystal_size_mid 0.25
_exptl_crystal_size_min 0.15
_refine_diff_density_max 0.375
_refine_diff_density_min -0.464
_refine_diff_density_rms 0.058
_refine_ls_extinction_method none
_refine_ls_goodness_of_fit_ref 1.009
_refine_ls_hydrogen_treatment mixed
_refine_ls_matrix_type full
_refine_ls_number_parameters 511
_refine_ls_number_reflns 6392
_refine_ls_number_restraints 0
_refine_ls_restrained_S_all 1.009
_refine_ls_R_factor_all 0.1352
_refine_ls_R_factor_gt 0.0665
_refine_ls_shift/su_max 0.059
_refine_ls_shift/su_mean 0.001
_refine_ls_structure_factor_coef Fsqd
_refine_ls_weighting_details 'calc w=1/[\s^2^(Fo^2^)+(0.0583P)^2^+3.2702P] where P=(Fo^2^+2Fc^2^)/3'
_refine_ls_weighting_scheme calc
_refine_ls_wR_factor_gt 0.1329
_refine_ls_wR_factor_ref 0.1637
_reflns_number_gt 3758
_reflns_number_total 6392
_reflns_threshold_expression >2sigma(I)
_cod_data_source_file b204659h.txt
_cod_data_source_block 3aa
_cod_original_cell_volume 3790.3(13)
_cod_original_sg_symbol_H-M 'P 21/c'
_cod_database_code 7050944

loop_
_symmetry_equiv_pos_as_xyz
'x, y, z'
'-x, y+1/2, -z+1/2'
'-x, -y, -z'
'x, -y-1/2, z-1/2'

loop_
_atom_site_label
_atom_site_type_symbol
_atom_site_fract_x
_atom_site_fract_y
_atom_site_fract_z
_atom_site_U_iso_or_equiv
_atom_site_adp_type
_atom_site_occupancy
_atom_site_symmetry_multiplicity
_atom_site_calc_flag
_atom_site_refinement_flags
_atom_site_disorder_assembly
_atom_site_disorder_group
N1_1 N 0.14318(12) 0.0752(2) -0.1758(2) 0.0252(7) Uani 1 1 d . . .
N2_1 N 0.16932(12) 0.1338(2) -0.0889(2) 0.0243(7) Uani 1 1 d . . .
C3_1 C 0.15823(15) 0.2272(3) -0.1180(3) 0.0224(8) Uani 1 1 d . . .
N4_1 N 0.12662(12) 0.2349(2) -0.2248(2) 0.0237(7) Uani 1 1 d . . .
N5_1 N 0.09402(12) 0.3204(2) -0.2623(2) 0.0243(7) Uani 1 1 d . . .
C5_1 C 0.11796(16) 0.3862(3) -0.3395(3) 0.0308(9) Uani 1 1 d . . .
H5A_1 H 0.0876 0.4183 -0.3887 0.046 Uiso 1 1 calc R . .
H5B_1 H 0.1405 0.3461 -0.3814 0.046 Uiso 1 1 calc R . .
H5C_1 H 0.1415 0.4374 -0.2990 0.046 Uiso 1 1 calc R . .
C6_1 C 0.05261(15) 0.3534(3) -0.2068(3) 0.0243(8) Uani 1 1 d . . .
O6_1 O 0.03251(11) 0.43951(18) -0.2236(2) 0.0306(6) Uani 1 1 d . . .
C6A_1 C 0.03122(14) 0.2811(3) -0.1299(3) 0.0218(8) Uani 1 1 d . . .
C7_1 C 0.01039(15) 0.3237(3) -0.0401(3) 0.0272(9) Uani 1 1 d . . .
H7_1 H 0.0156 0.3928 -0.0255 0.033 Uiso 1 1 calc R . .
C8_1 C -0.01785(16) 0.2651(3) 0.0274(3) 0.0316(9) Uani 1 1 d . . .
H8_1 H -0.0310 0.2944 0.0875 0.038 Uiso 1 1 calc R . .
C9_1 C -0.02635(16) 0.1627(3) 0.0047(3) 0.0290(9) Uani 1 1 d . . .
H9_1 H -0.0465 0.1233 0.0481 0.035 Uiso 1 1 calc R . .
C10_1 C -0.00508(15) 0.1188(3) -0.0821(3) 0.0285(9) Uani 1 1 d . . .
H10_1 H -0.0109 0.0497 -0.0964 0.034 Uiso 1 1 calc R . .
C10A_1 C 0.02503(14) 0.1763(3) -0.1490(3) 0.0227(8) Uani 1 1 d . . .
N11_1 N 0.04315(12) 0.1291(2) -0.2401(2) 0.0243(7) Uani 1 1 d . . .
H11_1 H 0.0190 0.0969 -0.2877 0.029 Uiso 1 1 calc R . .
C11A_1 C 0.10217(15) 0.1347(2) -0.2537(3) 0.0241(8) Uani 1 1 d . . .
H11A_1 H 0.1059 0.1177 -0.3298 0.029 Uiso 1 1 calc R . .
C12_1 C 0.18113(15) 0.3161(3) -0.0526(3) 0.0283(9) Uani 1 1 d . . .
O12A_1 O 0.17429(13) 0.4029(2) -0.0843(2) 0.0470(8) Uani 1 1 d . . .
O12B_1 O 0.21024(11) 0.28910(19) 0.0452(2) 0.0325(6) Uani 1 1 d . . .
C13_1 C 0.23711(17) 0.3717(3) 0.1142(3) 0.0375(10) Uani 1 1 d . . .
H13A_1 H 0.2083 0.4162 0.1357 0.045 Uiso 1 1 calc R . .
H13B_1 H 0.2612 0.4115 0.0739 0.045 Uiso 1 1 calc R . .
C14_1 C 0.27203(18) 0.3249(4) 0.2144(3) 0.0517(13) Uani 1 1 d . . .
H14A_1 H 0.2476 0.2874 0.2548 0.078 Uiso 1 1 calc R . .
H14B_1 H 0.2911 0.3776 0.2605 0.078 Uiso 1 1 calc R . .
H14C_1 H 0.2997 0.2798 0.1921 0.078 Uiso 1 1 calc R . .
C15_1 C 0.14136(15) -0.0312(3) -0.1643(3) 0.0252(8) Uani 1 1 d . . .
C16_1 C 0.11247(15) -0.0907(3) -0.2492(3) 0.0302(9) Uani 1 1 d . . .
H16_1 H 0.0927 -0.0602 -0.3124 0.036 Uiso 1 1 calc R . .
C17_1 C 0.17072(16) -0.0788(3) -0.0707(3) 0.0340(10) Uani 1 1 d . . .
H17_1 H 0.1909 -0.0401 -0.0140 0.041 Uiso 1 1 calc R . .
C18_1 C 0.11325(16) -0.1966(3) -0.2390(3) 0.0345(10) Uani 1 1 d . . .
H18_1 H 0.0942 -0.2359 -0.2965 0.041 Uiso 1 1 calc R . .
C19_1 C 0.16992(17) -0.1835(3) -0.0620(4) 0.0403(11) Uani 1 1 d . . .
H19_1 H 0.1890 -0.2139 0.0019 0.048 Uiso 1 1 calc R . .
C20_1 C 0.14169(16) -0.2448(3) -0.1454(4) 0.0365(10) Uani 1 1 d . . .
C21_1 C 0.14206(18) -0.3601(3) -0.1347(4) 0.0491(12) Uani 1 1 d . . .
H21A_1 H 0.1130 -0.3885 -0.1899 0.074 Uiso 1 1 calc R . .
H21B_1 H 0.1348 -0.3787 -0.0627 0.074 Uiso 1 1 calc R . .
H21C_1 H 0.1786 -0.3859 -0.1448 0.074 Uiso 1 1 calc R . .
N1_2 N 0.42738(13) 0.5040(2) 0.4402(2) 0.0281(7) Uani 1 1 d . . .
N2_2 N 0.41509(13) 0.4331(2) 0.3543(2) 0.0273(7) Uani 1 1 d . . .
C3_2 C 0.44146(16) 0.4657(3) 0.2771(3) 0.0271(9) Uani 1 1 d . . .
N4_2 N 0.47211(13) 0.5559(2) 0.3038(2) 0.0274(7) Uani 1 1 d . . .
N5_2 N 0.48102(14) 0.6245(2) 0.2214(2) 0.0317(8) Uani 1 1 d . . .
C5_2 C 0.53828(17) 0.6299(3) 0.1935(3) 0.0401(10) Uani 1 1 d . . .
H5A_2 H 0.5408 0.5854 0.1325 0.060 Uiso 1 1 calc R . .
H5B_2 H 0.5656 0.6094 0.2561 0.060 Uiso 1 1 calc R . .
H5C_2 H 0.5461 0.6985 0.1736 0.060 Uiso 1 1 calc R . .
C6_2 C 0.43591(18) 0.6586(3) 0.1481(3) 0.0357(10) Uani 1 1 d . . .
O6_2 O 0.44405(14) 0.7003(2) 0.0621(2) 0.0511(9) Uani 1 1 d . . .
C6A_2 C 0.37781(17) 0.6482(3) 0.1771(3) 0.0347(10) Uani 1 1 d . . .
C7_2 C 0.3323(2) 0.6323(3) 0.0917(4) 0.0445(11) Uani 1 1 d . . .
H7_2 H 0.3392 0.6215 0.0203 0.053 Uiso 1 1 calc R . .
C8_2 C 0.2775(2) 0.6326(3) 0.1122(4) 0.0527(13) Uani 1 1 d . . .
H8_2 H 0.2476 0.6197 0.0549 0.063 Uiso 1 1 calc R . .
C9_2 C 0.26613(19) 0.6517(3) 0.2176(4) 0.0504(12) Uani 1 1 d . . .
H9_2 H 0.2287 0.6541 0.2302 0.060 Uiso 1 1 calc R . .
C10_2 C 0.31091(17) 0.6673(3) 0.3043(4) 0.0381(10) Uani 1 1 d . . .
H10_2 H 0.3035 0.6796 0.3751 0.046 Uiso 1 1 calc R . .
C10A_2 C 0.36695(16) 0.6644(3) 0.2849(3) 0.0291(9) Uani 1 1 d . . .
N11_2 N 0.41329(12) 0.6815(2) 0.3705(2) 0.0260(7) Uani 1 1 d . . .
H11_2 H 0.4180 0.7394 0.4035 0.031 Uiso 1 1 calc R . .
C11A_2 C 0.45188(16) 0.5996(3) 0.4004(3) 0.0271(9) Uani 1 1 d . . .
H11A_2 H 0.4843 0.6227 0.4545 0.033 Uiso 1 1 calc R . .
C12_2 C 0.44349(17) 0.4119(3) 0.1713(3) 0.0323(9) Uani 1 1 d . . .
O12A_2 O 0.47064(16) 0.4426(3) 0.1053(3) 0.0761(12) Uani 1 1 d . . .
O12B_2 O 0.41117(12) 0.33025(19) 0.1586(2) 0.0390(7) Uani 1 1 d . . .
C13_2 C 0.41115(18) 0.2746(3) 0.0551(3) 0.0409(11) Uani 1 1 d . . .
H13A_2 H 0.4067 0.2024 0.0676 0.049 Uiso 1 1 calc R . .
H13B_2 H 0.4473 0.2848 0.0299 0.049 Uiso 1 1 calc R . .
C14_2 C 0.36344(18) 0.3112(3) -0.0318(3) 0.0456(11) Uani 1 1 d . . .
H14A_2 H 0.3277 0.2991 -0.0077 0.068 Uiso 1 1 calc R . .
H14B_2 H 0.3644 0.2750 -0.0994 0.068 Uiso 1 1 calc R . .
H14C_2 H 0.3678 0.3827 -0.0438 0.068 Uiso 1 1 calc R . .
C15_2 C 0.38931(16) 0.5100(3) 0.5171(3) 0.0245(8) Uani 1 1 d . . .
C16_2 C 0.33897(16) 0.4545(3) 0.5054(3) 0.0296(9) Uani 1 1 d . . .
H16_2 H 0.3285 0.4140 0.4433 0.035 Uiso 1 1 calc R . .
C17_2 C 0.40370(17) 0.5709(3) 0.6099(3) 0.0317(9) Uani 1 1 d . . .
H17_2 H 0.4374 0.6080 0.6195 0.038 Uiso 1 1 calc R . .
C18_2 C 0.30431(16) 0.4590(3) 0.5851(3) 0.0331(10) Uani 1 1 d . . .
H18_2 H 0.2713 0.4200 0.5767 0.040 Uiso 1 1 calc R . .
C19_2 C 0.36796(18) 0.5767(3) 0.6883(3) 0.0355(10) Uani 1 1 d . . .
H19_2 H 0.3778 0.6189 0.7492 0.043 Uiso 1 1 calc R . .
C20_2 C 0.31780(17) 0.5209(3) 0.6778(3) 0.0346(10) Uani 1 1 d . . .
C21_2 C 0.27892(19) 0.5281(3) 0.7634(4) 0.0505(12) Uani 1 1 d . . .
H21A_2 H 0.3014 0.5296 0.8358 0.076 Uiso 1 1 calc R . .
H21B_2 H 0.2541 0.4701 0.7571 0.076 Uiso 1 1 calc R . .
H21C_2 H 0.2566 0.5892 0.7516 0.076 Uiso 1 1 calc R . .

loop_
_atom_site_aniso_label
_atom_site_aniso_U_11
_atom_site_aniso_U_22
_atom_site_aniso_U_33
_atom_site_aniso_U_23
_atom_site_aniso_U_13
_atom_site_aniso_U_12
N1_1 0.0250(18) 0.0189(16) 0.0282(17) -0.0010(14) -0.0054(14) -0.0018(13)
N2_1 0.0218(17) 0.0239(16) 0.0256(17) -0.0004(14) -0.0008(13) -0.0017(13)
C3_1 0.021(2) 0.024(2) 0.0205(19) -0.0009(16) -0.0001(15) -0.0022(15)
N4_1 0.0231(17) 0.0208(16) 0.0257(16) 0.0006(14) -0.0003(13) 0.0002(13)
N5_1 0.0259(17) 0.0201(16) 0.0263(16) 0.0050(14) 0.0021(14) 0.0018(13)
C5_1 0.030(2) 0.030(2) 0.033(2) 0.0042(18) 0.0044(18) -0.0029(17)
C6_1 0.022(2) 0.025(2) 0.024(2) -0.0006(17) -0.0013(16) 0.0014(16)
O6_1 0.0299(15) 0.0236(14) 0.0372(15) 0.0029(12) 0.0025(12) 0.0034(11)
C6A_1 0.0191(19) 0.0228(19) 0.0225(19) 0.0035(16) 0.0008(15) -0.0001(15)
C7_1 0.026(2) 0.025(2) 0.030(2) -0.0056(17) 0.0003(17) -0.0026(16)
C8_1 0.030(2) 0.040(2) 0.025(2) -0.0061(19) 0.0033(17) -0.0019(18)
C9_1 0.031(2) 0.033(2) 0.0219(19) 0.0037(17) 0.0006(17) -0.0030(17)
C10_1 0.027(2) 0.027(2) 0.030(2) 0.0036(18) -0.0010(17) -0.0014(17)
C10A_1 0.019(2) 0.0243(19) 0.0225(19) 0.0026(17) -0.0034(16) -0.0003(15)
N11_1 0.0198(17) 0.0299(17) 0.0206(16) -0.0027(14) -0.0042(13) -0.0027(13)
C11A_1 0.027(2) 0.0189(19) 0.026(2) -0.0006(16) 0.0018(16) 0.0003(15)
C12_1 0.022(2) 0.032(2) 0.030(2) 0.0006(18) 0.0011(17) 0.0005(17)
O12A_1 0.061(2) 0.0242(15) 0.0477(18) 0.0003(14) -0.0166(15) -0.0023(14)
O12B_1 0.0358(16) 0.0312(15) 0.0269(14) -0.0029(12) -0.0055(12) -0.0062(12)
C13_1 0.033(2) 0.042(2) 0.038(2) -0.019(2) 0.0054(19) -0.0099(19)
C14_1 0.038(3) 0.089(4) 0.025(2) -0.011(2) -0.004(2) -0.012(3)
C15_1 0.019(2) 0.0229(19) 0.033(2) 0.0002(18) 0.0027(16) -0.0025(16)
C16_1 0.026(2) 0.026(2) 0.036(2) -0.0014(18) -0.0017(18) 0.0054(17)
C17_1 0.032(2) 0.025(2) 0.041(2) -0.0032(19) -0.0039(19) 0.0005(17)
C18_1 0.024(2) 0.029(2) 0.050(3) -0.013(2) 0.0015(19) -0.0008(17)
C19_1 0.037(3) 0.024(2) 0.054(3) 0.005(2) -0.009(2) 0.0021(19)
C20_1 0.024(2) 0.025(2) 0.059(3) 0.000(2) 0.001(2) 0.0029(17)
C21_1 0.035(3) 0.027(2) 0.082(4) 0.001(2) 0.002(2) 0.0000(19)
N1_2 0.0310(19) 0.0268(17) 0.0259(17) -0.0003(14) 0.0028(14) -0.0025(14)
N2_2 0.0293(19) 0.0266(17) 0.0250(17) -0.0005(15) 0.0016(14) 0.0039(14)
C3_2 0.028(2) 0.029(2) 0.024(2) 0.0010(17) 0.0023(17) 0.0005(17)
N4_2 0.0334(19) 0.0259(17) 0.0236(16) 0.0003(14) 0.0071(14) -0.0020(14)
N5_2 0.038(2) 0.0321(18) 0.0251(17) 0.0080(15) 0.0068(15) 0.0010(15)
C5_2 0.040(3) 0.044(3) 0.040(2) 0.000(2) 0.017(2) -0.006(2)
C6_2 0.053(3) 0.027(2) 0.029(2) -0.0032(19) 0.010(2) 0.0063(19)
O6_2 0.082(2) 0.0452(18) 0.0294(16) 0.0124(15) 0.0178(16) 0.0183(16)
C6A_2 0.041(3) 0.031(2) 0.029(2) -0.0031(18) -0.0045(19) 0.0069(18)
C7_2 0.055(3) 0.034(2) 0.038(2) -0.003(2) -0.012(2) 0.009(2)
C8_2 0.048(3) 0.038(3) 0.060(3) -0.001(2) -0.025(3) 0.009(2)
C9_2 0.030(3) 0.037(3) 0.079(4) 0.005(3) -0.004(3) 0.006(2)
C10_2 0.036(3) 0.031(2) 0.048(3) 0.005(2) 0.005(2) 0.0074(19)
C10A_2 0.037(2) 0.0190(19) 0.030(2) -0.0004(17) 0.0022(18) 0.0033(17)
N11_2 0.0342(19) 0.0170(15) 0.0250(16) -0.0023(13) -0.0009(14) -0.0020(13)
C11A_2 0.029(2) 0.027(2) 0.025(2) 0.0020(17) 0.0058(17) -0.0027(17)
C12_2 0.033(2) 0.031(2) 0.034(2) -0.0013(19) 0.0078(19) -0.0028(18)
O12A_2 0.102(3) 0.072(2) 0.070(2) -0.036(2) 0.061(2) -0.050(2)
O12B_2 0.0493(19) 0.0353(16) 0.0334(15) -0.0095(13) 0.0102(13) -0.0105(14)
C13_2 0.049(3) 0.035(2) 0.038(2) -0.009(2) 0.006(2) -0.007(2)
C14_2 0.039(3) 0.058(3) 0.039(2) -0.011(2) 0.006(2) -0.003(2)
C15_2 0.030(2) 0.0204(19) 0.023(2) 0.0029(16) 0.0031(17) 0.0030(16)
C16_2 0.026(2) 0.033(2) 0.027(2) 0.0012(18) -0.0031(17) 0.0000(17)
C17_2 0.036(2) 0.030(2) 0.029(2) -0.0004(19) 0.0058(18) -0.0035(18)
C18_2 0.025(2) 0.034(2) 0.039(2) 0.007(2) 0.0014(19) 0.0023(17)
C19_2 0.047(3) 0.032(2) 0.029(2) -0.0022(18) 0.009(2) 0.0033(19)
C20_2 0.037(2) 0.035(2) 0.032(2) 0.007(2) 0.0082(19) 0.0047(19)
C21_2 0.051(3) 0.054(3) 0.051(3) -0.002(2) 0.024(2) 0.005(2)

loop_
_atom_type_symbol
_atom_type_description
_atom_type_scat_dispersion_real
_atom_type_scat_dispersion_imag
_atom_type_scat_source
C C 0.0033 0.0016 'International Tables Vol C Tables 4.2.6.8 and 6.1.1.4'
H H 0.0000 0.0000 'International Tables Vol C Tables 4.2.6.8 and 6.1.1.4'
N N 0.0061 0.0033 'International Tables Vol C Tables 4.2.6.8 and 6.1.1.4'
O O 0.0106 0.0060 'International Tables Vol C Tables 4.2.6.8 and 6.1.1.4'

loop_
_geom_angle_atom_site_label_1
_geom_angle_atom_site_label_2
_geom_angle_atom_site_label_3
_geom_angle
_geom_angle_site_symmetry_1
_geom_angle_site_symmetry_3
_geom_angle_publ_flag
N2_1 N1_1 C15_1 119.7(3) . . ?
N2_1 N1_1 C11A_1 111.8(2) . . ?
C15_1 N1_1 C11A_1 124.4(3) . . ?
C3_1 N2_1 N1_1 105.7(3) . . ?
N2_1 C3_1 N4_1 112.3(3) . . ?
N2_1 C3_1 C12_1 124.3(3) . . ?
N4_1 C3_1 C12_1 123.1(3) . . ?
N5_1 N4_1 C3_1 123.2(3) . . ?
N5_1 N4_1 C11A_1 117.8(3) . . ?
C3_1 N4_1 C11A_1 107.0(3) . . ?
C6_1 N5_1 N4_1 120.0(3) . . ?
C6_1 N5_1 C5_1 121.8(3) . . ?
N4_1 N5_1 C5_1 115.6(3) . . ?
O6_1 C6_1 N5_1 120.2(3) . . ?
O6_1 C6_1 C6A_1 121.9(3) . . ?
N5_1 C6_1 C6A_1 117.8(3) . . ?
C7_1 C6A_1 C10A_1 119.0(3) . . ?
C7_1 C6A_1 C6_1 116.6(3) . . ?
C10A_1 C6A_1 C6_1 124.0(3) . . ?
C8_1 C7_1 C6A_1 121.4(3) . . ?
C9_1 C8_1 C7_1 119.3(3) . . ?
C8_1 C9_1 C10_1 120.2(4) . . ?
C9_1 C10_1 C10A_1 121.1(3) . . ?
C10_1 C10A_1 C6A_1 118.9(3) . . ?
C10_1 C10A_1 N11_1 118.9(3) . . ?
C6A_1 C10A_1 N11_1 122.0(3) . . ?
C10A_1 N11_1 C11A_1 120.1(3) . . ?
N11_1 C11A_1 N4_1 112.0(3) . . ?
N11_1 C11A_1 N1_1 116.8(3) . . ?
N4_1 C11A_1 N1_1 97.3(3) . . ?
O12A_1 C12_1 O12B_1 124.4(3) . . ?
O12A_1 C12_1 C3_1 123.8(3) . . ?
O12B_1 C12_1 C3_1 111.8(3) . . ?
C12_1 O12B_1 C13_1 116.0(3) . . ?
O12B_1 C13_1 C14_1 107.6(3) . . ?
C17_1 C15_1 C16_1 119.0(3) . . ?
C17_1 C15_1 N1_1 120.7(3) . . ?
C16_1 C15_1 N1_1 120.3(3) . . ?
C15_1 C16_1 C18_1 119.7(3) . . ?
C19_1 C17_1 C15_1 120.1(4) . . ?
C20_1 C18_1 C16_1 121.7(4) . . ?
C17_1 C19_1 C20_1 122.3(4) . . ?
C19_1 C20_1 C18_1 117.2(3) . . ?
C19_1 C20_1 C21_1 121.4(4) . . ?
C18_1 C20_1 C21_1 121.4(4) . . ?
N2_2 N1_2 C15_2 117.5(3) . . ?
N2_2 N1_2 C11A_2 110.8(3) . . ?
C15_2 N1_2 C11A_2 119.8(3) . . ?
C3_2 N2_2 N1_2 105.4(3) . . ?
N2_2 C3_2 N4_2 113.9(3) . . ?
N2_2 C3_2 C12_2 124.9(3) . . ?
N4_2 C3_2 C12_2 121.0(3) . . ?
N5_2 N4_2 C3_2 120.7(3) . . ?
N5_2 N4_2 C11A_2 116.2(3) . . ?
C3_2 N4_2 C11A_2 107.0(3) . . ?
C6_2 N5_2 N4_2 119.7(3) . . ?
C6_2 N5_2 C5_2 119.7(3) . . ?
N4_2 N5_2 C5_2 117.4(3) . . ?
O6_2 C6_2 N5_2 119.7(4) . . ?
O6_2 C6_2 C6A_2 121.9(4) . . ?
N5_2 C6_2 C6A_2 118.4(3) . . ?
C7_2 C6A_2 C10A_2 119.3(4) . . ?
C7_2 C6A_2 C6_2 118.1(4) . . ?
C10A_2 C6A_2 C6_2 122.2(3) . . ?
C8_2 C7_2 C6A_2 120.5(4) . . ?
C7_2 C8_2 C9_2 120.7(4) . . ?
C8_2 C9_2 C10_2 119.8(4) . . ?
C9_2 C10_2 C10A_2 119.9(4) . . ?
C10_2 C10A_2 C6A_2 119.7(4) . . ?
C10_2 C10A_2 N11_2 121.4(3) . . ?
C6A_2 C10A_2 N11_2 118.9(3) . . ?
C10A_2 N11_2 C11A_2 117.7(3) . . ?
N11_2 C11A_2 N4_2 111.8(3) . . ?
N11_2 C11A_2 N1_2 116.6(3) . . ?
N4_2 C11A_2 N1_2 97.6(3) . . ?
O12A_2 C12_2 O12B_2 124.8(4) . . ?
O12A_2 C12_2 C3_2 122.3(4) . . ?
O12B_2 C12_2 C3_2 112.9(3) . . ?
C12_2 O12B_2 C13_2 115.2(3) . . ?
O12B_2 C13_2 C14_2 110.4(3) . . ?
C17_2 C15_2 C16_2 118.6(3) . . ?
C17_2 C15_2 N1_2 118.8(3) . . ?
C16_2 C15_2 N1_2 122.5(3) . . ?
C18_2 C16_2 C15_2 120.7(4) . . ?
C15_2 C17_2 C19_2 120.3(4) . . ?
C16_2 C18_2 C20_2 121.3(4) . . ?
C17_2 C19_2 C20_2 121.5(4) . . ?
C19_2 C20_2 C18_2 117.6(4) . . ?
C19_2 C20_2 C21_2 121.1(4) . . ?
C18_2 C20_2 C21_2 121.3(4) . . ?

loop_
_geom_bond_atom_site_label_1
_geom_bond_atom_site_label_2
_geom_bond_distance
_geom_bond_site_symmetry_2
_geom_bond_publ_flag
N1_1 N2_1 1.379(4) . ?
N1_1 C15_1 1.406(4) . ?
N1_1 C11A_1 1.474(4) . ?
N2_1 C3_1 1.293(4) . ?
C3_1 N4_1 1.405(4) . ?
C3_1 C12_1 1.471(5) . ?
N4_1 N5_1 1.399(4) . ?
N4_1 C11A_1 1.460(4) . ?
N5_1 C6_1 1.359(4) . ?
N5_1 C5_1 1.467(4) . ?
C6_1 O6_1 1.233(4) . ?
C6_1 C6A_1 1.488(5) . ?
C6A_1 C7_1 1.398(5) . ?
C6A_1 C10A_1 1.401(5) . ?
C7_1 C8_1 1.384(5) . ?
C8_1 C9_1 1.383(5) . ?
C9_1 C10_1 1.381(5) . ?
C10_1 C10A_1 1.398(5) . ?
C10A_1 N11_1 1.407(4) . ?
N11_1 C11A_1 1.444(4) . ?
C12_1 O12A_1 1.207(4) . ?
C12_1 O12B_1 1.333(4) . ?
O12B_1 C13_1 1.458(4) . ?
C13_1 C14_1 1.498(6) . ?
C15_1 C17_1 1.392(5) . ?
C15_1 C16_1 1.391(5) . ?
C16_1 C18_1 1.397(5) . ?
C17_1 C19_1 1.380(5) . ?
C18_1 C20_1 1.387(5) . ?
C19_1 C20_1 1.387(5) . ?
C20_1 C21_1 1.520(5) . ?
N1_2 N2_2 1.402(4) . ?
N1_2 C15_2 1.415(4) . ?
N1_2 C11A_2 1.501(4) . ?
N2_2 C3_2 1.293(4) . ?
C3_2 N4_2 1.403(4) . ?
C3_2 C12_2 1.487(5) . ?
N4_2 N5_2 1.398(4) . ?
N4_2 C11A_2 1.469(4) . ?
N5_2 C6_2 1.359(5) . ?
N5_2 C5_2 1.461(5) . ?
C6_2 O6_2 1.233(4) . ?
C6_2 C6A_2 1.490(6) . ?
C6A_2 C7_2 1.394(5) . ?
C6A_2 C10A_2 1.406(5) . ?
C7_2 C8_2 1.368(6) . ?
C8_2 C9_2 1.389(6) . ?
C9_2 C10_2 1.393(6) . ?
C10_2 C10A_2 1.394(5) . ?
C10A_2 N11_2 1.411(5) . ?
N11_2 C11A_2 1.424(4) . ?
C12_2 O12A_2 1.188(5) . ?
C12_2 O12B_2 1.314(4) . ?
O12B_2 C13_2 1.466(4) . ?
C13_2 C14_2 1.504(5) . ?
C15_2 C17_2 1.388(5) . ?
C15_2 C16_2 1.390(5) . ?
C16_2 C18_2 1.381(5) . ?
C17_2 C19_2 1.388(5) . ?
C18_2 C20_2 1.392(5) . ?
C19_2 C20_2 1.389(5) . ?
C20_2 C21_2 1.514(5) . ?

loop_
_cod_related_entry_id
_cod_related_entry_database
_cod_related_entry_code
1 ChemSpider 29329897
